data_4337496
loop_
_publ_author_name
'Tan, Kel Vin'
'Pellegrini, Paul A.'
'Skelton, Brian W.'
'Hogan, Conor F.'
'Greguric, Ivan'
'Barnard, Peter J.'

_publ_section_title
;
 Triamidetriamine bearing macrobicyclic and macrotricyclic ligands:
 potential applications in the development of copper-64
 radiopharmaceuticals.
;
_journal_issue 1
_journal_name_full 'Inorganic chemistry'
_journal_page_first 468
_journal_page_last 477
_journal_paper_doi 10.1021/ic4024508
_journal_volume 53
_journal_year 2014
_chemical_formula_moiety 'C17 H30 N6 O3'
_chemical_formula_sum 'C17 H30 N6 O3'
_chemical_formula_weight 366.47
_chemical_name_systematic
;
 ?
;
_space_group_crystal_system monoclinic
_space_group_IT_number 14
_space_group_name_Hall '-P 2ybc'
_space_group_name_H-M_alt 'P 1 21/c 1'
_symmetry_space_group_name_Hall '-P 2ybc'
_symmetry_space_group_name_H-M 'P 1 21/c 1'
_atom_sites_solution_hydrogens geom
_atom_sites_solution_primary direct
_audit_creation_date 2013-05-27
_audit_creation_method
;
  Olex2 1.2
  (compiled Apr 23 2013 17:54:37, GUI svn.r4466)
;
_cell_angle_alpha 90
_cell_angle_beta 94.84(3)
_cell_angle_gamma 90
_cell_formula_units_Z 4
_cell_length_a 10.337(2)
_cell_length_b 15.943(3)
_cell_length_c 10.759(2)
_cell_measurement_reflns_used 15139
_cell_measurement_temperature 173.2
_cell_measurement_theta_max 30.4049
_cell_measurement_theta_min 2.8498
_cell_volume 1766.8(6)
_computing_cell_refinement
;
CrysAlisPro, Agilent Technologies,
Version 1.171.35.19 (release 27-10-2011 CrysAlis171 .NET)
(compiled Oct 27 2011,15:02:11)
;
_computing_data_collection
;
CrysAlisPro, Agilent Technologies,
Version 1.171.35.19 (release 27-10-2011 CrysAlis171 .NET)
(compiled Oct 27 2011,15:02:11)
;
_computing_data_reduction
;
CrysAlisPro, Agilent Technologies,
Version 1.171.35.19 (release 27-10-2011 CrysAlis171 .NET)
(compiled Oct 27 2011,15:02:11)
;
_computing_molecular_graphics
;
O. V. Dolomanov, L. J. Bourhis, R. J. Gildea, J. A. K. Howard and H. Puschmann,
OLEX2: a complete structure solution, refinement and analysis program.
J. Appl. Cryst. (2009). 42, 339-341.
;
_computing_publication_material
;
O. V. Dolomanov, L. J. Bourhis, R. J. Gildea, J. A. K. Howard and H. Puschmann,
OLEX2: a complete structure solution, refinement and analysis program.
J. Appl. Cryst. (2009). 42, 339-341.
;
_computing_structure_refinement
;
SHELXL, G.M. Sheldrick, Acta Cryst.
(2008). A64, 112-122
;
_computing_structure_solution
;
SHELXS, G.M. Sheldrick, Acta Cryst.
(2008). A64, 112-122
;
_diffrn_ambient_temperature 173.2
_diffrn_detector_area_resol_mean 10.3281
_diffrn_measured_fraction_theta_full 0.998
_diffrn_measured_fraction_theta_max 0.999
_diffrn_measurement_device_type 'Bruker APEX-II CCD'
_diffrn_measurement_method '\w scans'
_diffrn_radiation_monochromator graphite
_diffrn_radiation_type MoK\a
_diffrn_radiation_wavelength 0.71073
_diffrn_reflns_av_R_equivalents 0.0262
_diffrn_reflns_av_unetI/netI 0.0140
_diffrn_reflns_Laue_measured_fraction_full 0.998
_diffrn_reflns_Laue_measured_fraction_max 0.999
_diffrn_reflns_limit_h_max 13
_diffrn_reflns_limit_h_min -13
_diffrn_reflns_limit_k_max 20
_diffrn_reflns_limit_k_min -20
_diffrn_reflns_limit_l_max 13
_diffrn_reflns_limit_l_min -13
_diffrn_reflns_number 30912
_diffrn_reflns_point_group_measured_fraction_full 0.998
_diffrn_reflns_point_group_measured_fraction_max 0.999
_diffrn_reflns_theta_full 25.242
_diffrn_reflns_theta_max 27.102
_diffrn_reflns_theta_min 2.919
_diffrn_source 'Enhance (Mo) X-ray Source'
_diffrn_standards_number 0
_exptl_absorpt_coefficient_mu 0.097
_exptl_absorpt_correction_T_max 1.00000
_exptl_absorpt_correction_T_min 0.99466
_exptl_absorpt_correction_type multi-scan
_exptl_absorpt_process_details
;
CrysAlisPro, Agilent Technologies,
Version 1.171.35.19 (release 27-10-2011 CrysAlis171 .NET)
(compiled Oct 27 2011,15:02:11)
Empirical absorption correction using spherical harmonics,
 implemented in SCALE3 ABSPACK scaling algorithm.
;
_exptl_crystal_colour 'clear colourless'
_exptl_crystal_colour_lustre clear
_exptl_crystal_colour_primary colourless
_exptl_crystal_density_diffrn 1.378
_exptl_crystal_description plate
_exptl_crystal_F_000 792
_exptl_crystal_size_max 0.12
_exptl_crystal_size_mid 0.12
_exptl_crystal_size_min 0.05
_refine_diff_density_max 0.308
_refine_diff_density_min -0.227
_refine_diff_density_rms 0.039
_refine_ls_extinction_method none
_refine_ls_goodness_of_fit_ref 1.046
_refine_ls_hydrogen_treatment constr
_refine_ls_matrix_type full
_refine_ls_number_parameters 236
_refine_ls_number_reflns 3896
_refine_ls_number_restraints 0
_refine_ls_restrained_S_all 1.046
_refine_ls_R_factor_all 0.0403
_refine_ls_R_factor_gt 0.0352
_refine_ls_shift/su_max 0.000
_refine_ls_shift/su_mean 0.000
_refine_ls_structure_factor_coef Fsqd
_refine_ls_weighting_details
;
 w=1/[\s^2^(Fo^2^)+(0.0415P)^2^+0.7128P]
 where P=(Fo^2^+2Fc^2^)/3
;
_refine_ls_weighting_scheme calc
_refine_ls_wR_factor_gt 0.0873
_refine_ls_wR_factor_ref 0.0908
_reflns_Friedel_coverage 0.000
_reflns_number_gt 3469
_reflns_number_total 3896
_reflns_threshold_expression 'I > 2\s(I)'
_cod_data_source_file ic4024508_si_002.cif
_cod_data_source_block 8
_cod_original_cell_volume 1766.9(6)
_cod_database_code 4337496
_olex2_refinement_description
;
1. Fixed Uiso
 At 1.2 times of:
  All C(H,H) groups, All N(H) groups
 At 1.5 times of:
  All C(H,H,H) groups
2.a Secondary CH2 refined with riding coordinates:
 C1A(H1AA,H1AB), C1B(H1BA,H1BB), C1C(H1CA,H1CB), C4A(H4AA,H4AB), C4B(H4BA,
 H4BB), C4C(H4CA,H4CB), C6A(H6AA,H6AB), C6B(H6BA,H6BB), C6C(H6CA,H6CB),
 C7A(H7AA,H7AB), C7B(H7BA,H7BB), C7C(H7CA,H7CB)
2.b Aromatic/amide H refined with riding coordinates:
 N2A(H2A), N2B(H2B), N2C(H2C)
2.c Idealised Me refined as rotating group:
 C11(H11A,H11B,H11C)
;
_shelx_space_group_comment
;
The symmetry employed for this shelxl refinement is uniquely defined
by the following loop, which should always be used as a source of
symmetry information in preference to the above space-group names.
They are only intended as comments.
;
_shelxl_version_number 2013-2

loop_
_space_group_symop_operation_xyz
'x, y, z'
'-x, y+1/2, -z+1/2'
'-x, -y, -z'
'x, -y-1/2, z-1/2'

loop_
_atom_site_label
_atom_site_type_symbol
_atom_site_fract_x
_atom_site_fract_y
_atom_site_fract_z
_atom_site_U_iso_or_equiv
_atom_site_adp_type
_atom_site_occupancy
_atom_site_site_symmetry_order
_atom_site_calc_flag
_atom_site_refinement_flags_posn
_atom_site_refinement_flags_adp
O3A O 0.69484(10) 0.43370(6) 0.50939(9) 0.0315(2) Uani 1 1 d . .
O3B O 0.59309(8) 0.46709(6) -0.11272(8) 0.0254(2) Uani 1 1 d . .
O3C O 1.08937(8) 0.35507(5) 0.23136(8) 0.0262(2) Uani 1 1 d . .
N2A N 0.59396(10) 0.45196(6) 0.31680(9) 0.0207(2) Uani 1 1 d . .
H2A H 0.5622 0.4879 0.2630 0.025 Uiso 1 1 calc R U
N2B N 0.71238(9) 0.45858(6) 0.07450(9) 0.0195(2) Uani 1 1 d . .
H2B H 0.7515 0.4869 0.1345 0.023 Uiso 1 1 calc R U
N2C N 0.90202(9) 0.41296(6) 0.28703(9) 0.0197(2) Uani 1 1 d . .
H2C H 0.8633 0.4588 0.3037 0.024 Uiso 1 1 calc R U
N5A N 0.74774(9) 0.60974(6) 0.36587(9) 0.0178(2) Uani 1 1 d . .
N5B N 0.73998(9) 0.62753(6) 0.09629(9) 0.0178(2) Uani 1 1 d . .
N5C N 0.98488(9) 0.57115(6) 0.24054(9) 0.0171(2) Uani 1 1 d . .
C1A C 0.58855(11) 0.36372(7) 0.28388(11) 0.0192(2) Uani 1 1 d . .
H1AA H 0.5084 0.3538 0.2324 0.023 Uiso 1 1 calc R U
H1AB H 0.5842 0.3316 0.3599 0.023 Uiso 1 1 calc R U
C1B C 0.71113(12) 0.36718(7) 0.08416(11) 0.0214(2) Uani 1 1 d . .
H1BA H 0.7898 0.3461 0.0520 0.026 Uiso 1 1 calc R U
H1BB H 0.6385 0.3464 0.0298 0.026 Uiso 1 1 calc R U
C1C C 0.83220(11) 0.33430(7) 0.29494(12) 0.0220(2) Uani 1 1 d . .
H1CA H 0.8160 0.3249 0.3813 0.026 Uiso 1 1 calc R U
H1CB H 0.8877 0.2892 0.2704 0.026 Uiso 1 1 calc R U
C3A C 0.64630(11) 0.48007(7) 0.42742(11) 0.0191(2) Uani 1 1 d . .
C3B C 0.65570(11) 0.50025(7) -0.02305(10) 0.0185(2) Uani 1 1 d . .
C3C C 1.02448(11) 0.41695(7) 0.25478(10) 0.0173(2) Uani 1 1 d . .
C4A C 0.64828(12) 0.57513(7) 0.44015(12) 0.0220(2) Uani 1 1 d . .
H4AA H 0.5640 0.5979 0.4114 0.026 Uiso 1 1 calc R U
H4AB H 0.6670 0.5905 0.5270 0.026 Uiso 1 1 calc R U
C4B C 0.67646(11) 0.59499(7) -0.01950(11) 0.0203(2) Uani 1 1 d . .
H4BA H 0.7280 0.6104 -0.0872 0.024 Uiso 1 1 calc R U
H4BB H 0.5927 0.6222 -0.0346 0.024 Uiso 1 1 calc R U
C4C C 1.08186(11) 0.50450(7) 0.25310(11) 0.0198(2) Uani 1 1 d . .
H4CA H 1.1366 0.5132 0.3297 0.024 Uiso 1 1 calc R U
H4CB H 1.1365 0.5084 0.1843 0.024 Uiso 1 1 calc R U
C6A C 0.70925(11) 0.68879(7) 0.30434(11) 0.0186(2) Uani 1 1 d . .
H6AA H 0.7843 0.7253 0.3039 0.022 Uiso 1 1 calc R U
H6AB H 0.6453 0.7166 0.3509 0.022 Uiso 1 1 calc R U
C6B C 0.86563(11) 0.66836(7) 0.08464(11) 0.0191(2) Uani 1 1 d . .
H6BA H 0.8729 0.7168 0.1392 0.023 Uiso 1 1 calc R U
H6BB H 0.8689 0.6881 -0.0003 0.023 Uiso 1 1 calc R U
C6C C 0.98539(11) 0.62862(7) 0.34738(10) 0.0187(2) Uani 1 1 d . .
H6CA H 0.9757 0.6857 0.3168 0.022 Uiso 1 1 calc R U
H6CB H 1.0686 0.6247 0.3960 0.022 Uiso 1 1 calc R U
C7A C 0.65237(11) 0.67428(7) 0.17066(11) 0.0204(2) Uani 1 1 d . .
H7AA H 0.5714 0.6436 0.1721 0.024 Uiso 1 1 calc R U
H7AB H 0.6330 0.7281 0.1313 0.024 Uiso 1 1 calc R U
C7B C 0.98055(11) 0.61038(7) 0.11723(11) 0.0199(2) Uani 1 1 d . .
H7BA H 0.9793 0.5664 0.0549 0.024 Uiso 1 1 calc R U
H7BB H 1.0598 0.6422 0.1119 0.024 Uiso 1 1 calc R U
C7C C 0.87733(11) 0.60986(7) 0.43186(10) 0.0190(2) Uani 1 1 d . .
H7CA H 0.8934 0.5555 0.4706 0.023 Uiso 1 1 calc R U
H7CB H 0.8800 0.6515 0.4977 0.023 Uiso 1 1 calc R U
C11 C 0.67340(12) 0.23499(7) 0.19431(13) 0.0258(3) Uani 1 1 d . .
H11A H 0.7367 0.2113 0.1441 0.039 Uiso 1 1 calc R U
H11B H 0.5882 0.2280 0.1527 0.039 Uiso 1 1 calc R U
H11C H 0.6778 0.2070 0.2736 0.039 Uiso 1 1 calc R U
C12 C 0.70147(11) 0.32900(7) 0.21443(11) 0.0184(2) Uani 1 1 d . .

loop_
_atom_site_aniso_label
_atom_site_aniso_U_11
_atom_site_aniso_U_22
_atom_site_aniso_U_33
_atom_site_aniso_U_23
_atom_site_aniso_U_13
_atom_site_aniso_U_12
O3A 0.0404(5) 0.0239(5) 0.0282(5) 0.0032(4) -0.0092(4) -0.0011(4)
O3B 0.0262(4) 0.0281(5) 0.0213(4) -0.0029(3) -0.0020(3) -0.0051(4)
O3C 0.0257(4) 0.0199(4) 0.0339(5) 0.0003(4) 0.0087(4) 0.0057(3)
N2A 0.0245(5) 0.0173(5) 0.0202(5) 0.0021(4) 0.0021(4) 0.0041(4)
N2B 0.0217(5) 0.0172(5) 0.0192(5) -0.0005(4) 0.0002(4) -0.0024(4)
N2C 0.0157(5) 0.0144(4) 0.0289(5) -0.0024(4) 0.0011(4) 0.0005(4)
N5A 0.0178(5) 0.0164(4) 0.0196(5) 0.0012(4) 0.0044(4) -0.0006(4)
N5B 0.0177(5) 0.0177(5) 0.0177(5) -0.0002(4) 0.0006(4) -0.0003(4)
N5C 0.0170(4) 0.0153(4) 0.0191(5) 0.0001(4) 0.0025(4) 0.0017(4)
C1A 0.0174(5) 0.0181(5) 0.0220(6) 0.0002(4) 0.0017(4) -0.0024(4)
C1B 0.0234(6) 0.0173(5) 0.0240(6) -0.0025(4) 0.0049(5) -0.0014(4)
C1C 0.0190(6) 0.0155(5) 0.0313(6) 0.0022(5) 0.0001(5) -0.0002(4)
C3A 0.0158(5) 0.0196(5) 0.0227(6) 0.0014(4) 0.0063(4) -0.0011(4)
C3B 0.0147(5) 0.0232(6) 0.0181(5) -0.0009(4) 0.0047(4) -0.0008(4)
C3C 0.0178(5) 0.0193(5) 0.0147(5) 0.0008(4) -0.0003(4) 0.0020(4)
C4A 0.0228(6) 0.0190(6) 0.0257(6) -0.0016(4) 0.0103(5) -0.0006(4)
C4B 0.0217(6) 0.0209(6) 0.0176(5) 0.0015(4) -0.0013(4) 0.0016(4)
C4C 0.0149(5) 0.0201(6) 0.0245(6) 0.0016(4) 0.0030(4) 0.0016(4)
C6A 0.0194(5) 0.0145(5) 0.0223(6) -0.0013(4) 0.0046(4) 0.0009(4)
C6B 0.0216(6) 0.0171(5) 0.0187(5) 0.0019(4) 0.0028(4) -0.0017(4)
C6C 0.0180(5) 0.0177(5) 0.0201(5) -0.0015(4) -0.0001(4) -0.0021(4)
C7A 0.0193(5) 0.0186(5) 0.0232(6) 0.0009(4) 0.0013(4) 0.0022(4)
C7B 0.0195(5) 0.0209(5) 0.0197(5) -0.0002(4) 0.0050(4) -0.0007(4)
C7C 0.0226(6) 0.0172(5) 0.0170(5) -0.0010(4) 0.0015(4) -0.0001(4)
C11 0.0243(6) 0.0156(6) 0.0374(7) -0.0017(5) 0.0024(5) -0.0032(5)
C12 0.0176(5) 0.0137(5) 0.0241(6) -0.0005(4) 0.0021(4) -0.0016(4)

loop_
_atom_type_symbol
_atom_type_description
_atom_type_scat_dispersion_real
_atom_type_scat_dispersion_imag
_atom_type_scat_source
C C 0.0033 0.0016 'International Tables Vol C Tables 4.2.6.8 and 6.1.1.4'
H H 0.0000 0.0000 'International Tables Vol C Tables 4.2.6.8 and 6.1.1.4'
N N 0.0061 0.0033 'International Tables Vol C Tables 4.2.6.8 and 6.1.1.4'
O O 0.0106 0.0060 'International Tables Vol C Tables 4.2.6.8 and 6.1.1.4'

loop_
_geom_angle_atom_site_label_1
_geom_angle_atom_site_label_2
_geom_angle_atom_site_label_3
_geom_angle
C3A N2A C1A 123.00(10)
C3B N2B C1B 123.12(10)
C3C N2C C1C 122.69(10)
C4A N5A C6A 113.29(9)
C7C N5A C4A 113.12(9)
C7C N5A C6A 114.93(9)
C4B N5B C6B 115.09(9)
C4B N5B C7A 113.26(9)
C7A N5B C6B 114.46(9)
C4C N5C C6C 115.11(9)
C4C N5C C7B 111.30(9)
C7B N5C C6C 116.12(9)
N2A C1A C12 116.85(9)
N2B C1B C12 117.45(9)
N2C C1C C12 115.45(9)
O3A C3A N2A 123.15(11)
O3A C3A C4A 122.31(11)
N2A C3A C4A 114.44(10)
O3B C3B N2B 124.58(11)
O3B C3B C4B 120.46(10)
N2B C3B C4B 114.93(10)
O3C C3C N2C 123.85(11)
O3C C3C C4C 120.97(10)
N2C C3C C4C 115.15(10)
N5A C4A C3A 109.35(9)
N5B C4B C3B 115.28(9)
N5C C4C C3C 113.88(9)
N5A C6A C7A 111.38(9)
N5B C6B C7B 112.95(9)
N5C C6C C7C 112.87(9)
N5B C7A C6A 112.71(9)
N5C C7B C6B 115.57(9)
N5A C7C C6C 113.40(9)
C1A C12 C1C 111.78(10)
C1B C12 C1A 114.17(10)
C1B C12 C1C 111.60(10)
C11 C12 C1A 106.06(9)
C11 C12 C1B 106.45(10)
C11 C12 C1C 106.13(9)

loop_
_geom_bond_atom_site_label_1
_geom_bond_atom_site_label_2
_geom_bond_distance
O3A C3A 1.2253(15)
O3B C3B 1.2346(14)
O3C C3C 1.2310(14)
N2A C1A 1.4506(15)
N2A C3A 1.3421(15)
N2B C1B 1.4610(14)
N2B C3B 1.3351(15)
N2C C1C 1.4530(15)
N2C C3C 1.3420(15)
N5A C4A 1.4625(15)
N5A C6A 1.4632(14)
N5A C7C 1.4623(15)
N5B C4B 1.4541(15)
N5B C6B 1.4676(15)
N5B C7A 1.4623(15)
N5C C4C 1.4592(14)
N5C C6C 1.4697(14)
N5C C7B 1.4640(15)
C1A C12 1.5409(16)
C1B C12 1.5391(16)
C1C C12 1.5447(16)
C3A C4A 1.5218(16)
C3B C4B 1.5257(16)
C3C C4C 1.5174(16)
C6A C7A 1.5249(16)
C6B C7B 1.5226(16)
C6C C7C 1.5279(16)
C11 C12 1.5385(15)
